data_4122395
loop_
_publ_author_name
'Ueda, Akira'
'Yamada, Shota'
'Isono, Takayuki'
'Kamo, Hiromichi'
'Nakao, Akiko'
'Kumai, Reiji'
'Nakao, Hironori'
'Murakami, Youichi'
'Yamamoto, Kaoru'
'Nishio, Yutaka'
'Mori, Hatsumi'

_publ_section_title
;
 Hydrogen-Bond-Dynamics-Based Switching of Conductivity and Magnetism: A
 Phase Transition Caused by Deuterium and Electron Transfer in a
 Hydrogen-Bonded Purely Organic Conductor Crystal.
;
_journal_issue 34
_journal_name_full 'Journal of the American Chemical Society'
_journal_page_first 12184
_journal_paper_doi 10.1021/ja507132m
_journal_volume 136
_journal_year 2014
_chemical_formula_moiety 'C24 H15 O4 S12'
_chemical_formula_sum 'C24 H15 O4 S12'
_chemical_formula_weight 752.10
_space_group_IT_number 2
_symmetry_cell_setting triclinic
_symmetry_Int_Tables_number 2
_symmetry_space_group_name_Hall '-P 1'
_symmetry_space_group_name_H-M 'P -1'
_atom_sites_solution_hydrogens geom
_atom_sites_solution_primary direct
_atom_sites_solution_secondary difmap
_cell_angle_alpha 78.892(5)
_cell_angle_beta 77.533(11)
_cell_angle_gamma 89.288(6)
_cell_formula_units_Z 2
_cell_length_a 8.3968(7)
_cell_length_b 11.0492(5)
_cell_length_c 15.0735(5)
_cell_measurement_reflns_used 3570
_cell_measurement_temperature 50
_cell_measurement_theta_max 45.59
_cell_measurement_theta_min 1.99
_cell_volume 1339.31(15)
_computing_cell_refinement PROCESS-AUTO
_computing_data_collection PROCESS-AUTO
_computing_data_reduction PROCESS-AUTO
_computing_molecular_graphics 'CrystalStructure 4.0'
_computing_publication_material 'CrystalStructure 4.0 (Rigaku, 2010)'
_computing_structure_refinement 'SHELXL97 (Sheldrick, 2008)'
_computing_structure_solution 'SIR2004 (Burla, et al., 2005)'
_diffrn_ambient_temperature 50
_diffrn_measured_fraction_theta_full 0.610
_diffrn_measured_fraction_theta_max 0.610
_diffrn_radiation_type synchrotron
_diffrn_radiation_wavelength 1.00000
_diffrn_reflns_av_R_equivalents 0.0330
_diffrn_reflns_limit_h_max 8
_diffrn_reflns_limit_h_min -11
_diffrn_reflns_limit_k_max 13
_diffrn_reflns_limit_k_min -8
_diffrn_reflns_limit_l_max 21
_diffrn_reflns_limit_l_min -21
_diffrn_reflns_number 6925
_diffrn_reflns_theta_full 45.56
_diffrn_reflns_theta_max 45.56
_diffrn_standards_number 0
_exptl_absorpt_coefficient_mu 0.000
_exptl_absorpt_correction_type none
_exptl_crystal_colour black
_exptl_crystal_density_diffrn 1.865
_exptl_crystal_density_method 'not measured'
_exptl_crystal_description plate
_exptl_crystal_F_000 766.00
_exptl_crystal_size_max 0.250
_exptl_crystal_size_mid 0.070
_exptl_crystal_size_min 0.010
_refine_diff_density_max 1.160
_refine_diff_density_min -0.630
_refine_ls_extinction_method none
_refine_ls_goodness_of_fit_ref 1.017
_refine_ls_hydrogen_treatment refxyz
_refine_ls_number_parameters 421
_refine_ls_number_reflns 4975
_refine_ls_number_restraints 0
_refine_ls_R_factor_gt 0.0497
_refine_ls_shift/su_max 0.001
_refine_ls_structure_factor_coef Fsqd
_refine_ls_weighting_details 'w = 1/[\s^2^(Fo^2^)+(0.1218P)^2^+0.0000P] where P=(Fo^2^+2Fc^2^)/3'
_refine_ls_weighting_scheme calc
_refine_ls_wR_factor_ref 0.1435
_reflns_number_gt 4334
_reflns_number_total 4975
_reflns_threshold_expression F^2^>2.0\s(F^2^)
_cod_data_source_file ja507132m_si_002.cif
_cod_data_source_block proc1
_cod_depositor_comments 'Adding full bibliography for 4122395--4122396.cif.'
_cod_database_code 4122395

loop_
_symmetry_equiv_pos_site_id
_symmetry_equiv_pos_as_xyz
1 +X,+Y,+Z
2 -X,-Y,-Z

loop_
_atom_site_label
_atom_site_type_symbol
_atom_site_fract_x
_atom_site_fract_y
_atom_site_fract_z
_atom_site_U_iso_or_equiv
_atom_site_adp_type
_atom_site_occupancy
_atom_site_symmetry_multiplicity
_atom_site_calc_flag
S1 S 0.80013(9) 0.55111(8) 0.42359(4) 0.0178(3) Uani 1.0 2 d
S2 S 0.59385(9) 0.38124(7) 0.36682(4) 0.0172(3) Uani 1.0 2 d
S3 S 0.49537(9) 0.22977(7) 0.57562(4) 0.0173(3) Uani 1.0 2 d
S4 S -0.02887(8) 0.13417(7) 0.61182(4) 0.0183(3) Uani 1.0 2 d
S5 S 0.69698(8) 0.40100(8) 0.63460(4) 0.0177(3) Uani 1.0 2 d
S6 S 0.08880(8) 0.29134(7) 0.40598(4) 0.0182(3) Uani 1.0 2 d
S7 S -0.14129(9) 0.01903(8) 0.81040(4) 0.0199(3) Uani 1.0 2 d
S8 S 0.34435(9) 0.10875(8) 0.36307(4) 0.0177(3) Uani 1.0 2 d
S9 S 0.23426(9) -0.04272(7) 0.57436(4) 0.0184(3) Uani 1.0 2 d
S10 S 0.92729(9) 0.69778(8) 0.23869(4) 0.0181(3) Uani 1.0 2 d
S11 S 0.68241(9) 0.49194(8) 0.16707(4) 0.0206(3) Uani 1.0 2 d
S12 S 0.16741(9) -0.19284(8) 0.76138(4) 0.0184(3) Uani 1.0 2 d
O2 O 0.2530(3) 0.5251(3) 0.07009(12) 0.0188(7) Uani 1.0 2 d
O3 O 0.4758(3) 0.3502(2) 0.02337(11) 0.0184(6) Uani 1.0 2 d
O27 O 0.5232(3) 0.1511(2) 0.96751(11) 0.0197(6) Uani 1.0 2 d
O28 O 0.3470(3) -0.0137(2) 0.90782(12) 0.0201(7) Uani 1.0 2 d
C2 C 0.4194(4) 0.0991(4) 0.75560(17) 0.0151(10) Uani 1.0 2 d
C4 C 0.4149(4) 0.2382(3) 0.18099(16) 0.0148(9) Uani 1.0 2 d
C5 C 0.7063(4) 0.4941(3) 0.27900(15) 0.0166(10) Uani 1.0 2 d
C6 C 0.7999(4) 0.5735(3) 0.30559(16) 0.0159(9) Uani 1.0 2 d
C7 C 0.5020(4) 0.2000(3) 0.69195(15) 0.0149(9) Uani 1.0 2 d
C8 C 0.8848(5) 0.7016(4) 0.12480(18) 0.0287(11) Uani 1.0 2 d
C9 C 0.2055(4) 0.3156(3) 0.29235(15) 0.0133(8) Uani 1.0 2 d
C10 C 0.5959(4) 0.2819(3) 0.72079(16) 0.0171(9) Uani 1.0 2 d
C11 C 0.1099(4) -0.0669(3) 0.68676(15) 0.0152(8) Uani 1.0 2 d
C12 C 0.1343(4) 0.0893(3) 0.53146(15) 0.0131(8) Uani 1.0 2 d
C13 C 0.0198(5) -0.1930(4) 0.86877(17) 0.0236(11) Uani 1.0 2 d
C14 C 0.6676(4) 0.4250(3) 0.45527(16) 0.0164(8) Uani 1.0 2 d
C15 C -0.0074(4) 0.0147(3) 0.70404(15) 0.0153(8) Uani 1.0 2 d
C16 C -0.0244(4) -0.0656(4) 0.88783(17) 0.0246(11) Uani 1.0 2 d
C17 C 0.5232(4) 0.1684(3) 0.87836(16) 0.0145(9) Uani 1.0 2 d
C18 C 0.8653(4) 0.5765(4) 0.10101(18) 0.0257(10) Uani 1.0 2 d
C19 C 0.6241(4) 0.3569(3) 0.54581(15) 0.0141(8) Uani 1.0 2 d
C20 C 0.4318(4) 0.0829(3) 0.84729(15) 0.0155(9) Uani 1.0 2 d
C21 C 0.3907(4) 0.3362(3) 0.11314(15) 0.0153(8) Uani 1.0 2 d
C22 C 0.2792(4) 0.4269(3) 0.13551(15) 0.0151(8) Uani 1.0 2 d
C23 C 0.3218(4) 0.2278(3) 0.27151(15) 0.0159(8) Uani 1.0 2 d
C24 C 0.1821(4) 0.1535(3) 0.44447(15) 0.0159(8) Uani 1.0 2 d
C25 C 0.1858(4) 0.4165(3) 0.22474(16) 0.0146(8) Uani 1.0 2 d
C26 C 0.6066(4) 0.2665(4) 0.81396(16) 0.0136(10) Uani 1.0 2 d
H29 H 0.663(4) 0.326(3) 0.8277(19) 0.006(9) Uiso 1.0 2 d
H30 H 0.105(4) 0.473(3) 0.2390(19) 0.016(8) Uiso 1.0 2 d
H31 H 0.488(5) 0.181(4) 0.166(2) 0.019(9) Uiso 1.0 2 d
H32 H 0.362(5) 0.052(4) 0.7414(19) 0.007(10) Uiso 1.0 2 d
H33 H 0.513(7) 0.270(4) 0.003(3) 0.074(17) Uiso 1.0 2 d
H34 H 0.385(5) -0.038(4) 0.949(3) 0.021(9) Uiso 1.0 2 d
H35 H 0.081(5) -0.018(4) 0.887(2) 0.021(9) Uiso 1.0 2 d
H36 H -0.103(5) -0.077(4) 0.953(3) 0.037(11) Uiso 1.0 2 d
H37 H 0.077(5) -0.244(4) 0.918(3) 0.028(10) Uiso 1.0 2 d
H38 H -0.075(6) -0.245(4) 0.869(3) 0.035(12) Uiso 1.0 2 d
H39 H 0.982(5) 0.747(4) 0.085(3) 0.020(9) Uiso 1.0 2 d
H40 H 0.855(4) 0.594(3) 0.0376(19) 0.007(7) Uiso 1.0 2 d
H41 H 0.331(6) 0.554(5) 0.041(3) 0.049(14) Uiso 1.0 2 d
H42 H 0.969(5) 0.528(4) 0.107(3) 0.031(10) Uiso 1.0 2 d
H43 H 0.769(5) 0.741(4) 0.120(3) 0.034(10) Uiso 1.0 2 d

loop_
_atom_site_aniso_label
_atom_site_aniso_U_11
_atom_site_aniso_U_22
_atom_site_aniso_U_33
_atom_site_aniso_U_12
_atom_site_aniso_U_13
_atom_site_aniso_U_23
S1 0.0153(4) 0.0240(6) 0.0142(3) 0.0060(4) -0.0029(3) -0.0045(3)
S2 0.0156(4) 0.0206(6) 0.0156(3) 0.0050(4) -0.0029(3) -0.0050(3)
S3 0.0161(4) 0.0218(6) 0.0147(3) 0.0053(4) -0.0034(3) -0.0051(3)
S4 0.0160(4) 0.0239(6) 0.0145(3) 0.0102(4) -0.0026(3) -0.0042(3)
S5 0.0147(4) 0.0235(6) 0.0151(3) 0.0063(4) -0.0031(3) -0.0045(3)
S6 0.0159(4) 0.0236(6) 0.0143(3) 0.0091(4) -0.0015(3) -0.0040(3)
S7 0.0157(4) 0.0256(6) 0.0165(3) 0.0094(4) 0.0001(3) -0.0041(3)
S8 0.0148(4) 0.0214(6) 0.0155(3) 0.0080(4) -0.0015(3) -0.0030(3)
S9 0.0166(4) 0.0231(6) 0.0141(3) 0.0098(4) -0.0012(3) -0.0032(3)
S10 0.0167(4) 0.0213(6) 0.0160(3) 0.0045(4) -0.0025(3) -0.0046(3)
S11 0.0211(4) 0.0256(6) 0.0160(3) 0.0048(5) -0.0054(3) -0.0048(3)
S12 0.0175(4) 0.0218(6) 0.0151(3) 0.0090(4) -0.0023(3) -0.0033(3)
O2 0.0142(11) 0.0236(15) 0.0161(8) 0.0037(11) -0.0017(8) -0.0002(8)
O3 0.0193(11) 0.0196(14) 0.0144(8) 0.0023(11) 0.0012(7) -0.0037(8)
O27 0.0219(11) 0.0228(15) 0.0150(8) 0.0054(11) -0.0052(7) -0.0037(8)
O28 0.0185(12) 0.0243(16) 0.0164(8) 0.0052(12) -0.0048(8) -0.0004(8)
C2 0.0115(16) 0.016(3) 0.0195(11) 0.0033(18) -0.0040(11) -0.0066(12)
C4 0.0086(13) 0.020(2) 0.0170(10) 0.0011(15) -0.0024(9) -0.0069(11)
C5 0.0164(15) 0.020(3) 0.0130(10) 0.0038(17) -0.0023(10) -0.0023(11)
C6 0.0155(15) 0.018(2) 0.0141(10) 0.0043(16) -0.0028(10) -0.0029(11)
C7 0.0117(14) 0.019(2) 0.0144(10) 0.0045(16) -0.0031(9) -0.0035(11)
C8 0.0280(18) 0.040(3) 0.0144(11) 0.009(2) -0.0037(11) 0.0017(12)
C9 0.0106(13) 0.0163(19) 0.0138(10) 0.0035(15) -0.0032(9) -0.0046(10)
C10 0.0135(14) 0.023(2) 0.0144(10) 0.0078(16) -0.0018(10) -0.0047(11)
C11 0.0154(14) 0.0171(19) 0.0124(9) 0.0049(15) -0.0024(9) -0.0024(10)
C12 0.0101(13) 0.0126(19) 0.0174(10) 0.0019(14) -0.0030(9) -0.0053(10)
C13 0.0231(18) 0.029(3) 0.0147(11) 0.0101(19) 0.0001(11) -0.0004(12)
C14 0.0127(14) 0.020(2) 0.0167(10) 0.0046(15) -0.0037(9) -0.0048(11)
C15 0.0125(14) 0.019(2) 0.0141(10) 0.0037(15) -0.0018(9) -0.0050(10)
C16 0.0210(17) 0.037(3) 0.0152(10) 0.0148(19) -0.0034(10) -0.0044(12)
C17 0.0131(14) 0.013(2) 0.0174(10) 0.0058(16) -0.0030(10) -0.0041(11)
C18 0.0206(16) 0.037(3) 0.0180(11) 0.0098(18) -0.0008(10) -0.0063(12)
C19 0.0099(13) 0.019(2) 0.0160(10) 0.0030(15) -0.0050(9) -0.0075(11)
C20 0.0103(14) 0.018(2) 0.0157(10) 0.0038(15) 0.0007(9) -0.0022(11)
C21 0.0132(14) 0.0179(19) 0.0144(10) 0.0016(15) -0.0009(9) -0.0047(10)
C22 0.0132(14) 0.017(2) 0.0156(10) 0.0022(15) -0.0044(9) -0.0018(11)
C23 0.0130(14) 0.021(2) 0.0138(10) 0.0056(15) -0.0022(9) -0.0046(10)
C24 0.0124(13) 0.021(2) 0.0158(10) 0.0066(15) -0.0037(9) -0.0061(10)
C25 0.0114(14) 0.017(2) 0.0166(10) 0.0021(16) -0.0039(9) -0.0052(11)
C26 0.0104(15) 0.016(3) 0.0180(11) 0.0028(17) -0.0065(10) -0.0076(12)

loop_
_atom_type_symbol
_atom_type_description
_atom_type_scat_dispersion_real
_atom_type_scat_dispersion_imag
_atom_type_scat_source
C C 0.0000 0.0000
;
International Tables for Crystallography
(1992, Vol. C, Tables 4.2.6.8 and 6.1.1.4)
;
H H 0.0000 0.0000
;
International Tables for Crystallography
(1992, Vol. C, Table 6.1.1.4)
;
O O 0.0000 0.0000
;
International Tables for Crystallography
(1992, Vol. C, Tables 4.2.6.8 and 6.1.1.4)
;
S S 0.0000 0.0000
;
International Tables for Crystallography
(1992, Vol. C, Tables 4.2.6.8 and 6.1.1.4)
;

loop_
_geom_angle_atom_site_label_1
_geom_angle_atom_site_label_2
_geom_angle_atom_site_label_3
_geom_angle
_geom_angle_publ_flag
C6 S1 C14 95.11(15) yes
C5 S2 C14 95.10(14) yes
C7 S3 C19 95.53(14) yes
C12 S4 C15 94.93(13) yes
C10 S5 C19 95.15(14) yes
C9 S6 C24 95.31(13) yes
C15 S7 C16 99.35(14) yes
C23 S8 C24 95.06(13) yes
C11 S9 C12 95.14(13) yes
C6 S10 C8 101.20(16) yes
C5 S11 C18 99.72(15) yes
C11 S12 C13 102.40(15) yes
C7 C2 C20 118.9(4) yes
C21 C4 C23 119.4(3) yes
S2 C5 S11 115.72(19) yes
S2 C5 C6 116.54(18) yes
S11 C5 C6 127.7(2) yes
S1 C6 S10 113.11(19) yes
S1 C6 C5 117.1(2) yes
S10 C6 C5 129.80(19) yes
S3 C7 C2 123.0(3) yes
S3 C7 C10 116.74(19) yes
C2 C7 C10 120.3(3) yes
S10 C8 C18 115.0(3) yes
S6 C9 C23 116.72(19) yes
S6 C9 C25 122.8(3) yes
C23 C9 C25 120.5(2) yes
S5 C10 C7 115.86(19) yes
S5 C10 C26 123.3(3) yes
C7 C10 C26 120.9(3) yes
S9 C11 S12 113.00(17) yes
S9 C11 C15 117.19(19) yes
S12 C11 C15 129.73(18) yes
S4 C12 S9 115.10(12) yes
S4 C12 C24 122.3(3) yes
S9 C12 C24 122.5(3) yes
S12 C13 C16 114.3(2) yes
S1 C14 S2 116.12(14) yes
S1 C14 C19 123.3(3) yes
S2 C14 C19 120.5(3) yes
S4 C15 S7 115.05(17) yes
S4 C15 C11 117.62(17) yes
S7 C15 C11 127.31(19) yes
S7 C16 C13 113.5(3) yes
O27 C17 C20 118.4(3) yes
O27 C17 C26 122.8(3) yes
C20 C17 C26 118.8(3) yes
S11 C18 C8 113.8(2) yes
S3 C19 S5 116.70(13) yes
S3 C19 C14 122.7(3) yes
S5 C19 C14 120.6(3) yes
O28 C20 C2 117.6(3) yes
O28 C20 C17 120.9(3) yes
C2 C20 C17 121.4(3) yes
O3 C21 C4 122.0(3) yes
O3 C21 C22 117.6(3) yes
C4 C21 C22 120.3(2) yes
O2 C22 C21 121.7(2) yes
O2 C22 C25 117.7(3) yes
C21 C22 C25 120.5(3) yes
S8 C23 C4 123.2(3) yes
S8 C23 C9 116.89(17) yes
C4 C23 C9 119.9(3) yes
S6 C24 S8 115.75(13) yes
S6 C24 C12 121.5(3) yes
S8 C24 C12 122.7(3) yes
C9 C25 C22 119.2(3) yes
C10 C26 C17 119.7(4) yes
C22 O2 H41 111(4) no
C21 O3 H33 114(3) no
C20 O28 H34 114(3) no
C7 C2 H32 123(2) no
C20 C2 H32 119(2) no
C21 C4 H31 119.9(18) no
C23 C4 H31 120.7(18) no
S10 C8 H39 101(3) no
S10 C8 H43 112(2) no
C18 C8 H39 112(3) no
C18 C8 H43 102(3) no
H39 C8 H43 117(3) no
S12 C13 H37 102.5(19) no
S12 C13 H38 108(3) no
C16 C13 H37 112(3) no
C16 C13 H38 114(3) no
H37 C13 H38 105(3) no
S7 C16 H35 112.2(19) no
S7 C16 H36 104(3) no
C13 C16 H35 109(3) no
C13 C16 H36 108(3) no
H35 C16 H36 110(3) no
S11 C18 H40 106.4(18) no
S11 C18 H42 112.7(19) no
C8 C18 H40 105.0(19) no
C8 C18 H42 109(3) no
H40 C18 H42 110(3) no
C9 C25 H30 119.7(16) no
C22 C25 H30 120.9(16) no
C10 C26 H29 115.4(17) no
C17 C26 H29 124.7(17) no

loop_
_geom_bond_atom_site_label_1
_geom_bond_atom_site_label_2
_geom_bond_distance
_geom_bond_publ_flag
S1 C6 1.748(3) yes
S1 C14 1.721(4) yes
S2 C5 1.747(3) yes
S2 C14 1.734(3) yes
S3 C7 1.734(3) yes
S3 C19 1.711(3) yes
S4 C12 1.757(3) yes
S4 C15 1.762(3) yes
S5 C10 1.741(3) yes
S5 C19 1.737(3) yes
S6 C9 1.752(3) yes
S6 C24 1.759(3) yes
S7 C15 1.757(3) yes
S7 C16 1.803(4) yes
S8 C23 1.754(3) yes
S8 C24 1.761(3) yes
S9 C11 1.761(3) yes
S9 C12 1.758(3) yes
S10 C6 1.756(3) yes
S10 C8 1.820(4) yes
S11 C5 1.746(3) yes
S11 C18 1.800(3) yes
S12 C11 1.746(3) yes
S12 C13 1.814(3) yes
O2 C22 1.369(4) yes
O3 C21 1.367(3) yes
O27 C17 1.320(3) yes
O28 C20 1.358(4) yes
C2 C7 1.402(4) yes
C2 C20 1.385(4) yes
C4 C21 1.385(4) yes
C4 C23 1.403(4) yes
C5 C6 1.355(5) yes
C7 C10 1.395(5) yes
C8 C18 1.513(6) yes
C9 C23 1.399(5) yes
C9 C25 1.392(4) yes
C10 C26 1.404(4) yes
C11 C15 1.345(5) yes
C12 C24 1.344(3) yes
C13 C16 1.516(6) yes
C14 C19 1.400(4) yes
C17 C20 1.430(5) yes
C17 C26 1.388(4) yes
C21 C22 1.402(5) yes
C22 C25 1.387(4) yes
O2 H41 0.74(5) no
O3 H33 1.02(5) no
O28 H34 0.76(4) no
C2 H32 0.80(4) no
C4 H31 0.90(4) no
C8 H39 0.98(4) no
C8 H43 1.07(4) no
C13 H37 1.05(4) no
C13 H38 0.98(5) no
C16 H35 1.03(4) no
C16 H36 1.04(4) no
C18 H40 0.96(3) no
C18 H42 1.03(4) no
C25 H30 0.93(4) no
C26 H29 0.89(4) no

loop_
_geom_contact_atom_site_label_1
_geom_contact_atom_site_label_2
_geom_contact_distance
_geom_contact_publ_flag
_geom_contact_site_symmetry_2
S1 S5 3.2298(9) no .
S2 S3 3.2049(9) no .
S4 S6 3.2034(9) no .
S7 S12 3.5262(12) no .
S8 S9 3.2423(9) no .
S10 S11 3.5478(13) no .
O2 O3 2.756(4) no .
O27 O28 2.755(4) no .
C2 C26 2.821(6) no .
C4 C25 2.806(5) no .
C5 C8 3.071(4) no .
C6 C18 3.007(4) no .
C7 C17 2.808(4) no .
C9 C21 2.780(3) no .
C10 C20 2.774(4) no .
C11 C16 3.000(4) no .
C13 C15 3.085(4) no .
C22 C23 2.780(4) no .
S1 S3 3.4449(12) no 2_666
S2 S5 3.4073(12) no 2_666
S2 S12 3.4438(11) no 2_656
S2 C23 3.551(4) no .
S3 S1 3.4449(12) no 2_666
S4 S10 3.4255(12) no 2_666
S5 S2 3.4073(12) no 2_666
S5 C25 3.483(4) no 2_666
S7 S10 3.4987(13) no 2_666
S7 C17 3.317(3) no 1_455
S7 C20 3.590(3) no 1_455
S7 C26 3.439(4) no 1_455
S8 C2 3.514(4) no 2_656
S8 C15 3.571(4) no 2_556
S10 S4 3.4255(12) no 2_666
S10 S7 3.4987(13) no 2_666
S10 C15 3.557(4) no 2_666
S11 S12 3.5757(12) no 2_656
S11 O2 3.540(2) no 2_665
S11 O3 3.564(2) no 2_665
S11 C4 3.560(4) no .
S11 C21 3.335(4) no .
S11 C26 3.595(4) no 2_666
S12 S2 3.4438(11) no 2_656
S12 S11 3.5757(12) no 2_656
O2 S11 3.540(2) no 2_665
O2 O3 2.649(3) no 2_665
O2 C18 3.246(4) no 1_455
O2 C18 3.339(4) no 2_665
O2 C26 3.501(5) no 2_666
O3 S11 3.564(2) no 2_665
O3 O2 2.649(3) no 2_665
O3 O3 3.260(4) no 2_665
O3 O27 2.501(4) no 1_554
O3 C17 3.205(4) no 1_554
O3 C22 3.429(4) no 2_665
O3 C26 3.410(4) no 1_554
O27 O3 2.501(4) no 1_556
O27 O27 3.296(4) no 2_657
O27 O28 2.601(3) no 2_657
O27 C4 3.467(4) no 1_556
O27 C20 3.503(4) no 2_657
O27 C21 3.296(4) no 1_556
O28 O27 2.601(3) no 2_657
O28 C4 3.456(4) no 2_656
O28 C16 3.266(5) no .
C2 S8 3.514(4) no 2_656
C4 S11 3.560(4) no .
C4 O27 3.467(4) no 1_554
C4 O28 3.456(4) no 2_656
C5 C10 3.522(5) no 2_666
C6 C7 3.539(5) no 2_666
C7 C6 3.539(5) no 2_666
C8 C20 3.557(5) no 2_666
C10 C5 3.522(5) no 2_666
C12 C12 3.411(5) no 2_556
C14 C14 3.405(4) no 2_666
C14 C19 3.415(5) no 2_666
C15 S8 3.571(4) no 2_556
C15 S10 3.557(4) no 2_666
C16 O28 3.266(5) no .
C17 S7 3.317(3) no 1_655
C17 O3 3.205(4) no 1_556
C18 O2 3.246(4) no 1_655
C18 O2 3.339(4) no 2_665
C19 C14 3.415(5) no 2_666
C20 S7 3.590(3) no 1_655
C20 O27 3.503(4) no 2_657
C20 C8 3.557(5) no 2_666
C21 S11 3.335(4) no .
C21 O27 3.296(4) no 1_554
C22 O3 3.429(4) no 2_665
C23 S2 3.551(4) no .
C25 S5 3.483(4) no 2_666
C26 S7 3.439(4) no 1_655
C26 S11 3.595(4) no 2_666
C26 O2 3.501(5) no 2_666
C26 O3 3.410(4) no 1_556
S3 H32 2.88(3) no .
S5 H29 2.82(3) no .
S6 H30 2.88(3) no .
S7 H38 2.96(5) no .
S8 H31 2.91(3) no .
S10 H42 2.95(4) no .
S11 H43 2.78(4) no .
S12 H35 2.94(4) no .
O2 H30 2.54(3) no .
O3 H31 2.59(3) no .
O3 H41 2.57(5) no .
O27 H29 2.64(3) no .
O27 H34 2.49(4) no .
O28 H32 2.45(3) no .
C2 H34 2.97(4) no .
C4 H33 2.58(4) no .
C5 H40 3.54(3) no .
C5 H42 2.99(4) no .
C5 H43 3.24(4) no .
C6 H39 3.53(3) no .
C6 H42 3.16(4) no .
C6 H43 3.11(4) no .
C7 H29 3.21(4) no .
C9 H31 3.24(4) no .
C10 H32 3.16(4) no .
C11 H35 3.13(4) no .
C11 H38 3.16(4) no .
C15 H35 2.96(4) no .
C15 H38 3.38(4) no .
C17 H32 3.17(4) no .
C17 H34 2.50(4) no .
C20 H29 3.26(4) no .
C21 H30 3.27(3) no .
C21 H41 2.53(5) no .
C22 H31 3.23(4) no .
C22 H33 3.22(5) no .
C23 H30 3.26(4) no .
C25 H41 2.91(4) no .
H30 H41 3.14(5) no .
H31 H33 2.43(5) no .
H32 H34 3.14(5) no .
H33 H41 3.56(7) no .
H35 H37 2.45(6) no .
H35 H38 2.92(6) no .
H36 H37 2.44(6) no .
H36 H38 2.42(6) no .
H39 H40 2.32(6) no .
H39 H42 2.38(6) no .
H40 H43 2.25(5) no .
H42 H43 2.89(6) no .
S1 H30 3.58(3) no 1_655
S5 H30 3.28(4) no 2_666
S7 H31 3.59(4) no 2_556
S8 H32 3.31(4) no 2_656
S9 H32 3.29(4) no .
S10 H29 3.39(4) no 2_766
S10 H30 2.88(4) no 1_655
S11 H29 3.50(4) no 2_666
S11 H41 3.29(5) no 2_665
S12 H31 3.32(4) no 2_656
S12 H32 3.11(4) no .
O2 H29 2.66(4) no 2_666
O2 H33 2.91(5) no 2_665
O2 H38 3.34(5) no 2_556
O2 H39 3.33(4) no 1_455
O2 H40 3.54(4) no 1_455
O2 H40 2.58(4) no 2_665
O2 H42 2.33(4) no 1_455
O3 H29 3.09(3) no 1_554
O3 H38 3.51(4) no 2_556
O3 H40 3.12(4) no 2_665
O3 H41 1.91(5) no 2_665
O3 H43 3.56(5) no 2_665
O27 H31 3.03(4) no 1_556
O27 H33 1.51(5) no 1_556
O27 H34 1.88(4) no 2_657
O27 H36 3.53(4) no 2_557
O27 H41 3.47(5) no 2_666
O27 H43 3.14(4) no 2_666
O28 H31 2.58(4) no 2_656
O28 H33 3.21(5) no 2_656
O28 H34 3.56(4) no 2_657
O28 H35 2.32(4) no .
O28 H36 2.92(4) no 2_557
O28 H37 3.38(4) no .
O28 H43 3.13(4) no 2_666
C2 H31 3.24(4) no 2_656
C2 H35 3.21(4) no .
C2 H43 3.01(4) no 2_666
C4 H34 3.43(4) no 2_656
C4 H38 3.11(5) no 2_556
C5 H30 3.29(4) no 1_655
C6 H30 2.84(4) no 1_655
C7 H43 3.40(4) no 2_666
C8 H30 3.51(4) no 1_655
C8 H35 3.48(4) no 2_666
C8 H36 3.19(4) no 1_664
C8 H37 3.13(3) no 1_664
C9 H38 3.11(5) no 2_556
C10 H43 3.44(4) no 2_666
C11 H32 2.85(4) no .
C13 H39 3.15(4) no 1_446
C13 H40 3.19(3) no 1_446
C15 H32 3.32(4) no .
C16 H36 3.46(5) no 2_557
C16 H39 3.29(3) no 1_446
C17 H33 2.36(5) no 1_556
C17 H34 2.97(4) no 2_657
C17 H43 2.63(4) no 2_666
C18 H30 3.25(4) no 1_655
C18 H37 3.25(3) no 1_664
C18 H38 3.60(4) no 1_664
C18 H40 3.57(3) no 2_765
C18 H41 3.48(6) no 2_665
C18 H42 3.54(4) no 2_765
C20 H31 3.02(4) no 2_656
C20 H33 3.59(5) no 1_556
C20 H35 3.05(4) no .
C20 H43 2.60(4) no 2_666
C21 H38 2.79(5) no 2_556
C21 H40 3.36(4) no 2_665
C21 H41 2.99(4) no 2_665
C22 H29 2.95(4) no 2_666
C22 H38 2.69(5) no 2_556
C22 H40 3.10(4) no 2_665
C22 H42 2.91(4) no 1_455
C23 H38 3.26(5) no 2_556
C25 H29 3.02(4) no 2_666
C25 H38 2.86(5) no 2_556
C25 H42 2.92(4) no 1_455
C26 H33 2.80(5) no 1_556
C26 H41 3.35(5) no 2_666
C26 H43 3.09(4) no 2_666
H29 S10 3.39(4) no 2_766
H29 S11 3.50(4) no 2_666
H29 O2 2.66(4) no 2_666
H29 O3 3.09(3) no 1_556
H29 C22 2.95(4) no 2_666
H29 C25 3.02(4) no 2_666
H29 H30 2.85(5) no 2_666
H29 H33 2.63(5) no 1_556
H29 H39 3.54(5) no 2_766
H29 H41 2.60(6) no 2_666
H29 H43 3.59(6) no 2_666
H30 S1 3.58(3) no 1_455
H30 S5 3.28(4) no 2_666
H30 S10 2.88(4) no 1_455
H30 C5 3.29(4) no 1_455
H30 C6 2.84(4) no 1_455
H30 C8 3.51(4) no 1_455
H30 C18 3.25(4) no 1_455
H30 H29 2.85(5) no 2_666
H30 H38 3.30(6) no 2_556
H30 H42 2.48(5) no 1_455
H31 S7 3.59(4) no 2_556
H31 S12 3.32(4) no 2_656
H31 O27 3.03(4) no 1_554
H31 O28 2.58(4) no 2_656
H31 C2 3.24(4) no 2_656
H31 C20 3.02(4) no 2_656
H31 H32 3.07(5) no 2_656
H31 H34 2.63(5) no 2_656
H32 S8 3.31(4) no 2_656
H32 S9 3.29(4) no .
H32 S12 3.11(4) no .
H32 C11 2.85(4) no .
H32 C15 3.32(4) no .
H32 H31 3.07(5) no 2_656
H32 H35 2.85(5) no .
H32 H43 3.41(6) no 2_666
H33 O2 2.91(5) no 2_665
H33 O27 1.51(5) no 1_554
H33 O28 3.21(5) no 2_656
H33 C17 2.36(5) no 1_554
H33 C20 3.59(5) no 1_554
H33 C26 2.80(5) no 1_554
H33 H29 2.63(5) no 1_554
H33 H34 2.71(6) no 2_656
H33 H40 3.54(7) no 2_665
H33 H41 2.27(7) no 2_665
H33 H43 3.32(7) no 2_665
H34 O27 1.88(4) no 2_657
H34 O28 3.56(4) no 2_657
H34 C4 3.43(4) no 2_656
H34 C17 2.97(4) no 2_657
H34 H31 2.63(5) no 2_656
H34 H33 2.71(6) no 2_656
H34 H34 2.93(6) no 2_657
H34 H35 2.89(6) no .
H34 H36 2.92(6) no 2_557
H34 H43 3.55(6) no 2_666
H35 O28 2.32(4) no .
H35 C2 3.21(4) no .
H35 C8 3.48(4) no 2_666
H35 C20 3.05(4) no .
H35 H32 2.85(5) no .
H35 H34 2.89(6) no .
H35 H35 3.48(5) no 2_557
H35 H36 2.85(6) no 2_557
H35 H39 3.51(5) no 1_446
H35 H39 3.12(6) no 2_666
H35 H43 3.30(6) no 2_666
H36 O27 3.53(4) no 2_557
H36 O28 2.92(4) no 2_557
H36 C8 3.19(4) no 1_446
H36 C16 3.46(5) no 2_557
H36 H34 2.92(6) no 2_557
H36 H35 2.85(6) no 2_557
H36 H36 3.15(6) no 2_557
H36 H39 2.71(5) no 1_446
H36 H43 2.91(5) no 1_446
H37 O28 3.38(4) no .
H37 C8 3.13(3) no 1_446
H37 C18 3.25(3) no 1_446
H37 H39 2.45(5) no 1_446
H37 H40 2.71(5) no 1_446
H37 H41 3.60(6) no 1_546
H37 H42 3.38(5) no 1_446
H37 H42 3.27(6) no 2_656
H37 H43 3.52(5) no 1_446
H38 O2 3.34(5) no 2_556
H38 O3 3.51(4) no 2_556
H38 C4 3.11(5) no 2_556
H38 C9 3.11(5) no 2_556
H38 C18 3.60(4) no 1_446
H38 C21 2.79(5) no 2_556
H38 C22 2.69(5) no 2_556
H38 C23 3.26(5) no 2_556
H38 C25 2.86(5) no 2_556
H38 H30 3.30(6) no 2_556
H38 H39 3.37(6) no 1_446
H38 H40 2.76(5) no 1_446
H38 H42 3.22(6) no 2_656
H39 O2 3.33(4) no 1_655
H39 C13 3.15(4) no 1_664
H39 C16 3.29(3) no 1_664
H39 H29 3.54(5) no 2_766
H39 H35 3.51(5) no 1_664
H39 H35 3.12(6) no 2_666
H39 H36 2.71(5) no 1_664
H39 H37 2.45(5) no 1_664
H39 H38 3.37(6) no 1_664
H40 O2 3.54(4) no 1_655
H40 O2 2.58(4) no 2_665
H40 O3 3.12(4) no 2_665
H40 C13 3.19(3) no 1_664
H40 C18 3.57(3) no 2_765
H40 C21 3.36(4) no 2_665
H40 C22 3.10(4) no 2_665
H40 H33 3.54(7) no 2_665
H40 H37 2.71(5) no 1_664
H40 H38 2.76(5) no 1_664
H40 H40 3.34(5) no 2_765
H40 H41 2.84(7) no 2_665
H40 H42 2.90(5) no 2_765
H41 S11 3.29(5) no 2_665
H41 O3 1.91(5) no 2_665
H41 O27 3.47(5) no 2_666
H41 C18 3.48(6) no 2_665
H41 C21 2.99(4) no 2_665
H41 C26 3.35(5) no 2_666
H41 H29 2.60(6) no 2_666
H41 H33 2.27(7) no 2_665
H41 H37 3.60(6) no 1_564
H41 H40 2.84(7) no 2_665
H41 H41 3.15(7) no 2_665
H41 H42 2.99(6) no 1_455
H42 O2 2.33(4) no 1_655
H42 C18 3.54(4) no 2_765
H42 C22 2.91(4) no 1_655
H42 C25 2.92(4) no 1_655
H42 H30 2.48(5) no 1_655
H42 H37 3.38(5) no 1_664
H42 H37 3.27(6) no 2_656
H42 H38 3.22(6) no 2_656
H42 H40 2.90(5) no 2_765
H42 H41 2.99(6) no 1_655
H42 H42 3.32(5) no 2_765
H43 O3 3.56(5) no 2_665
H43 O27 3.14(4) no 2_666
H43 O28 3.13(4) no 2_666
H43 C2 3.01(4) no 2_666
H43 C7 3.40(4) no 2_666
H43 C10 3.44(4) no 2_666
H43 C17 2.63(4) no 2_666
H43 C20 2.60(4) no 2_666
H43 C26 3.09(4) no 2_666
H43 H29 3.59(6) no 2_666
H43 H32 3.41(6) no 2_666
H43 H33 3.32(7) no 2_665
H43 H34 3.55(6) no 2_666
H43 H35 3.30(6) no 2_666
H43 H36 2.91(5) no 1_664
H43 H37 3.52(5) no 1_664

loop_
_geom_hbond_atom_site_label_D
_geom_hbond_atom_site_label_H
_geom_hbond_atom_site_label_A
_geom_hbond_site_symmetry_A
_geom_hbond_distance_DA
_geom_hbond_distance_DH
_geom_hbond_distance_HA
_geom_hbond_angle_DHA
_geom_hbond_publ_flag
O2 H41 O3 . 2.756(4) 0.743 2.57(5) 96(4) no
O2 H41 O3 2_665 2.649(3) 0.743 1.91(5) 170(6) no
O3 H33 O27 1_554 2.501(4) 1.017 1.51(5) 165(6) no
O28 H34 O27 . 2.755(4) 0.761 2.49(4) 102(3) no
O28 H34 O27 2_657 2.601(3) 0.761 1.88(4) 158(4) no

loop_
_geom_torsion_atom_site_label_1
_geom_torsion_atom_site_label_2
_geom_torsion_atom_site_label_3
_geom_torsion_atom_site_label_4
_geom_torsion
_geom_torsion_publ_flag
C6 S1 C14 S2 -1.6(2) no
C6 S1 C14 C19 176.1(3) no
C14 S1 C6 S10 -179.01(18) no
C14 S1 C6 C5 0.1(3) no
C5 S2 C14 S1 2.2(2) no
C5 S2 C14 C19 -175.6(3) no
C14 S2 C5 S11 178.60(19) no
C14 S2 C5 C6 -2.1(3) no
C7 S3 C19 S5 -1.2(2) no
C7 S3 C19 C14 -179.9(3) no
C19 S3 C7 C2 -178.1(3) no
C19 S3 C7 C10 1.5(3) no
C12 S4 C15 S7 176.81(18) no
C12 S4 C15 C11 -1.6(3) no
C15 S4 C12 S9 0.7(2) no
C15 S4 C12 C24 -177.3(3) no
C10 S5 C19 S3 0.6(2) no
C10 S5 C19 C14 179.3(2) no
C19 S5 C10 C7 0.5(3) no
C19 S5 C10 C26 -179.9(3) no
C9 S6 C24 S8 3.5(2) no
C9 S6 C24 C12 -178.3(3) no
C24 S6 C9 C23 -0.1(3) no
C24 S6 C9 C25 179.8(3) no
C15 S7 C16 C13 -56.3(2) no
C16 S7 C15 S4 -155.83(19) no
C16 S7 C15 C11 22.4(3) no
C23 S8 C24 S6 -4.9(2) no
C23 S8 C24 C12 176.9(3) no
C24 S8 C23 C4 -175.8(3) no
C24 S8 C23 C9 4.9(3) no
C11 S9 C12 S4 0.1(2) no
C11 S9 C12 C24 178.1(3) no
C12 S9 C11 S12 -178.27(18) no
C12 S9 C11 C15 -1.2(3) no
C6 S10 C8 C18 -39.4(3) no
C8 S10 C6 S1 -175.61(19) no
C8 S10 C6 C5 5.4(3) no
C5 S11 C18 C8 -54.6(3) no
C18 S11 C5 S2 -159.66(19) no
C18 S11 C5 C6 21.2(3) no
C11 S12 C13 C16 -37.6(3) no
C13 S12 C11 S9 179.93(19) no
C13 S12 C11 C15 3.4(4) no
C7 C2 C20 O28 178.3(3) no
C7 C2 C20 C17 1.6(5) no
C20 C2 C7 S3 -179.9(3) no
C20 C2 C7 C10 0.5(5) no
C21 C4 C23 S8 -179.0(3) no
C21 C4 C23 C9 0.2(5) no
C23 C4 C21 O3 -178.9(3) no
C23 C4 C21 C22 2.6(5) no
S2 C5 C6 S1 1.4(4) no
S2 C5 C6 S10 -179.7(2) no
S11 C5 C6 S1 -179.40(19) no
S11 C5 C6 S10 -0.5(5) no
S3 C7 C10 S5 -1.4(4) no
S3 C7 C10 C26 178.98(19) no
C2 C7 C10 S5 178.3(3) no
C2 C7 C10 C26 -1.4(5) no
S10 C8 C18 S11 69.6(3) no
S6 C9 C23 S8 -3.4(4) no
S6 C9 C23 C4 177.28(19) no
S6 C9 C25 C22 -177.81(19) no
C23 C9 C25 C22 2.1(5) no
C25 C9 C23 S8 176.7(3) no
C25 C9 C23 C4 -2.6(5) no
S5 C10 C26 C17 -179.4(2) no
C7 C10 C26 C17 0.2(5) no
S9 C11 C15 S4 2.0(4) no
S9 C11 C15 S7 -176.21(19) no
S12 C11 C15 S4 178.4(2) no
S12 C11 C15 S7 0.2(5) no
S4 C12 C24 S6 2.4(4) no
S4 C12 C24 S8 -179.48(17) no
S9 C12 C24 S6 -175.45(17) no
S9 C12 C24 S8 2.6(4) no
S12 C13 C16 S7 69.3(3) no
S1 C14 C19 S3 -178.62(17) no
S1 C14 C19 S5 2.7(4) no
S2 C14 C19 S3 -1.0(4) no
S2 C14 C19 S5 -179.66(17) no
O27 C17 C20 O28 -0.0(5) no
O27 C17 C20 C2 176.6(3) no
O27 C17 C26 C10 -177.5(3) no
C20 C17 C26 C10 1.8(5) no
C26 C17 C20 O28 -179.4(3) no
C26 C17 C20 C2 -2.7(5) no
O3 C21 C22 O2 1.2(5) no
O3 C21 C22 C25 178.2(3) no
C4 C21 C22 O2 179.8(3) no
C4 C21 C22 C25 -3.2(5) no
O2 C22 C25 C9 178.0(3) no
C21 C22 C25 C9 0.8(5) no
